data_7210460
loop_
_publ_author_name
'Mocilac, Pavle'
'Lough, Alan J.'
'Gallagher, John F.'

_publ_section_title
;
 Structures and conformational analysis of a 3 x 3 isomer grid of nine
 N-(fluorophenyl)pyridinecarboxamides
;
_journal_issue 6
_journal_name_full CrystEngComm
_journal_page_first 1899
_journal_paper_doi 10.1039/c0ce00326c
_journal_volume 13
_journal_year 2011
_chemical_formula_moiety 'C12 H9 F N2 O'
_chemical_formula_sum 'C12 H9 F N2 O'
_chemical_formula_weight 216.21
_chemical_melting_point 406
_chemical_name_common NmpF
_chemical_name_systematic
;
?
;
_space_group_IT_number 2
_symmetry_cell_setting triclinic
_symmetry_space_group_name_Hall '-P 1'
_symmetry_space_group_name_H-M 'P -1'
_atom_sites_solution_hydrogens geom
_atom_sites_solution_primary direct
_atom_sites_solution_secondary difmap
_audit_creation_method SHELXL-97
_cell_angle_alpha 96.1397(17)
_cell_angle_beta 95.7365(14)
_cell_angle_gamma 89.9958(18)
_cell_formula_units_Z 8
_cell_length_a 9.7585(3)
_cell_length_b 9.7644(2)
_cell_length_c 21.1700(6)
_cell_measurement_reflns_used 20462
_cell_measurement_temperature 150(2)
_cell_measurement_theta_max 27.5
_cell_measurement_theta_min 2.55
_cell_volume 1995.47(9)
_computing_cell_refinement 'DENZO-SMN (Otwinowski and Minor, 1997)'
_computing_data_collection 'kappaCCD Server software (Nonius, 1997)'
_computing_data_reduction 'DENZO-SMN (Otwinowski and Minor, 1997)'
_computing_molecular_graphics 'PLATON (Spek, 2003)'
_computing_publication_material 'SHELXL97 and PREP8 (Ferguson, 1998)'
_computing_structure_refinement 'SHELXL97 (Sheldrick, 2008) and SORTX (McArdle, 1995)'
_computing_structure_solution 'SHELXS97 (Sheldrick, 2008)'
_diffrn_ambient_temperature 150(2)
_diffrn_measured_fraction_theta_full 0.985
_diffrn_measured_fraction_theta_max 0.985
_diffrn_measurement_device 'Nonius KappaCCD'
_diffrn_measurement_method '\f, \w scans with \k offsets'
_diffrn_radiation_monochromator graphite
_diffrn_radiation_source 'fine-focus sealed X-ray tube'
_diffrn_radiation_type MoK\a
_diffrn_radiation_wavelength 0.71073
_diffrn_reflns_av_R_equivalents 0.0491
_diffrn_reflns_av_sigmaI/netI 0.0522
_diffrn_reflns_limit_h_max 12
_diffrn_reflns_limit_h_min -12
_diffrn_reflns_limit_k_max 12
_diffrn_reflns_limit_k_min -12
_diffrn_reflns_limit_l_max 27
_diffrn_reflns_limit_l_min -21
_diffrn_reflns_number 22261
_diffrn_reflns_theta_full 27.45
_diffrn_reflns_theta_max 27.45
_diffrn_reflns_theta_min 2.70
_diffrn_standards_number 22261
_exptl_absorpt_coefficient_mu 0.107
_exptl_absorpt_correction_T_max 0.9810
_exptl_absorpt_correction_T_min 0.9666
_exptl_absorpt_correction_type multi-scan
_exptl_absorpt_process_details '(SORTAV; Blessing, 1995)'
_exptl_crystal_colour colourless
_exptl_crystal_density_diffrn 1.439
_exptl_crystal_density_method 'not measured'
_exptl_crystal_description block
_exptl_crystal_F_000 896
_exptl_crystal_size_max 0.32
_exptl_crystal_size_mid 0.26
_exptl_crystal_size_min 0.18
_refine_diff_density_max 0.228
_refine_diff_density_min -0.240
_refine_diff_density_rms 0.044
_refine_ls_extinction_method none
_refine_ls_goodness_of_fit_ref 1.039
_refine_ls_hydrogen_treatment mixed
_refine_ls_matrix_type full
_refine_ls_number_parameters 593
_refine_ls_number_reflns 8999
_refine_ls_number_restraints 0
_refine_ls_restrained_S_all 1.039
_refine_ls_R_factor_all 0.0760
_refine_ls_R_factor_gt 0.0504
_refine_ls_shift/su_max 0.001
_refine_ls_shift/su_mean 0.000
_refine_ls_structure_factor_coef Fsqd
_refine_ls_weighting_details 'w=1/[\s^2^(Fo^2^)+(0.0504P)^2^+0.5837P] where P=(Fo^2^+2Fc^2^)/3'
_refine_ls_weighting_scheme calc
_refine_ls_wR_factor_gt 0.1105
_refine_ls_wR_factor_ref 0.1242
_reflns_number_gt 6611
_reflns_number_total 8999
_reflns_threshold_expression I>2\s(I)
_cod_data_source_file c0ce00326c.txt
_cod_data_source_block NmpF_[9-06]
_cod_depositor_comments
;
The following automatic conversions were performed:

'_symmetry_cell_setting' value 'Triclinic' changed to 'triclinic'
according to the built-in table from CIF Core dictionary named
'cif_core.dic' version 2.4.1 from 2010-06-29.

Automatic conversion script
Id: cif_fix_values 1891 2012-01-12 08:04:46Z andrius 
;
_cod_database_code 7210460

loop_
_symmetry_equiv_pos_as_xyz
'x, y, z'
'-x, -y, -z'

loop_
_atom_site_label
_atom_site_type_symbol
_atom_site_fract_x
_atom_site_fract_y
_atom_site_fract_z
_atom_site_U_iso_or_equiv
_atom_site_adp_type
_atom_site_occupancy
_atom_site_symmetry_multiplicity
_atom_site_calc_flag
_atom_site_refinement_flags
F14A F 0.72494(11) 1.35857(10) 0.13880(5) 0.0484(3) Uani 1 1 d .
O1A O 0.26496(13) 0.88372(12) 0.04524(5) 0.0397(3) Uani 1 1 d .
C1A C 0.24980(16) 0.88255(15) 0.10189(8) 0.0295(3) Uani 1 1 d .
N1A N 0.32257(14) 0.96479(13) 0.14954(7) 0.0288(3) Uani 1 1 d .
H1A H 0.3047(18) 0.9641(17) 0.1882(9) 0.033(5) Uiso 1 1 d .
C11A C 0.42518(16) 1.06372(15) 0.14309(8) 0.0284(3) Uani 1 1 d .
C12A C 0.47254(18) 1.08748(17) 0.08530(8) 0.0369(4) Uani 1 1 d .
H12A H 0.4353 1.0362 0.0467 0.044 Uiso 1 1 calc R
C13A C 0.57456(19) 1.18652(18) 0.08419(9) 0.0398(4) Uani 1 1 d .
H13A H 0.6082 1.2030 0.0451 0.048 Uiso 1 1 calc R
C14A C 0.62572(17) 1.26000(16) 0.14041(9) 0.0351(4) Uani 1 1 d .
C15A C 0.58084(18) 1.23984(16) 0.19791(8) 0.0355(4) Uani 1 1 d .
H15A H 0.6179 1.2926 0.2361 0.043 Uiso 1 1 calc R
C16A C 0.48003(17) 1.14069(16) 0.19910(8) 0.0326(4) Uani 1 1 d .
H16A H 0.4478 1.1249 0.2386 0.039 Uiso 1 1 calc R
C21A C 0.14677(16) 0.78456(15) 0.12159(7) 0.0278(3) Uani 1 1 d .
C22A C 0.12383(16) 0.76990(16) 0.18406(8) 0.0304(3) Uani 1 1 d .
H22A H 0.1756 0.8269 0.2172 0.036 Uiso 1 1 calc R
N23A N 0.03326(14) 0.68037(13) 0.20078(7) 0.0328(3) Uani 1 1 d .
C24A C -0.04023(17) 0.60250(16) 0.15322(8) 0.0345(4) Uani 1 1 d .
H24A H -0.1054 0.5389 0.1640 0.041 Uiso 1 1 calc R
C25A C -0.02626(19) 0.60987(17) 0.08949(8) 0.0389(4) Uani 1 1 d .
H25A H -0.0813 0.5537 0.0572 0.047 Uiso 1 1 calc R
C26A C 0.06989(18) 0.70102(16) 0.07371(8) 0.0343(4) Uani 1 1 d .
H26A H 0.0833 0.7065 0.0302 0.041 Uiso 1 1 calc R
F14B F -0.15464(11) -0.02453(10) 0.13809(5) 0.0493(3) Uani 1 1 d .
O1B O 0.25987(13) 0.41131(12) 0.04300(6) 0.0426(3) Uani 1 1 d .
C1B C 0.30068(17) 0.43746(16) 0.09957(8) 0.0315(4) Uani 1 1 d .
N1B N 0.25051(14) 0.37546(13) 0.14709(7) 0.0305(3) Uani 1 1 d .
H1B H 0.2840(19) 0.3962(18) 0.1843(9) 0.037(5) Uiso 1 1 d .
C11B C 0.14610(16) 0.27282(15) 0.14134(8) 0.0298(3) Uani 1 1 d .
C12B C 0.08020(18) 0.21453(18) 0.08318(9) 0.0382(4) Uani 1 1 d .
H12B H 0.1051 0.2425 0.0442 0.046 Uiso 1 1 calc R
C13B C -0.02241(19) 0.11498(18) 0.08258(9) 0.0411(4) Uani 1 1 d .
H13B H -0.0691 0.0755 0.0433 0.049 Uiso 1 1 calc R
C14B C -0.05512(17) 0.07474(16) 0.13929(9) 0.0366(4) Uani 1 1 d .
C15B C 0.00898(18) 0.12874(17) 0.19722(9) 0.0367(4) Uani 1 1 d .
H15B H -0.0153 0.0985 0.2358 0.044 Uiso 1 1 calc R
C16B C 0.10998(17) 0.22859(16) 0.19783(8) 0.0338(4) Uani 1 1 d .
H16B H 0.1554 0.2675 0.2375 0.041 Uiso 1 1 calc R
C21B C 0.41187(16) 0.54542(15) 0.11968(7) 0.0290(3) Uani 1 1 d .
C22B C 0.46238(17) 0.58706(16) 0.18220(8) 0.0321(4) Uani 1 1 d .
H22B H 0.4260 0.5436 0.2151 0.038 Uiso 1 1 calc R
N23B N 0.55942(15) 0.68490(14) 0.19937(7) 0.0349(3) Uani 1 1 d .
C24B C 0.61127(18) 0.74270(17) 0.15213(8) 0.0350(4) Uani 1 1 d .
H24B H 0.6807 0.8117 0.1632 0.042 Uiso 1 1 calc R
C25B C 0.56912(19) 0.70731(18) 0.08833(9) 0.0398(4) Uani 1 1 d .
H25B H 0.6098 0.7498 0.0563 0.048 Uiso 1 1 calc R
C26B C 0.46639(18) 0.60870(16) 0.07197(8) 0.0357(4) Uani 1 1 d .
H26B H 0.4334 0.5845 0.0285 0.043 Uiso 1 1 calc R
F14C F -0.35744(11) 1.16272(10) 0.36165(5) 0.0485(3) Uani 1 1 d .
O1C O 0.11705(13) 0.74517(12) 0.45458(5) 0.0392(3) Uani 1 1 d .
C1C C 0.11886(16) 0.70395(15) 0.39787(8) 0.0294(3) Uani 1 1 d .
N1C N 0.03665(14) 0.75517(13) 0.35043(7) 0.0293(3) Uani 1 1 d .
H1C H 0.0422(18) 0.7192(17) 0.3116(9) 0.034(5) Uiso 1 1 d .
C11C C -0.06253(16) 0.86037(15) 0.35682(8) 0.0283(3) Uani 1 1 d .
C12C C -0.08649(18) 0.93426(17) 0.41468(8) 0.0367(4) Uani 1 1 d .
H12C H -0.0353 0.9147 0.4532 0.044 Uiso 1 1 calc R
C13C C -0.18547(19) 1.03669(18) 0.41587(9) 0.0400(4) Uani 1 1 d .
H13C H -0.2022 1.0879 0.4550 0.048 Uiso 1 1 calc R
C14C C -0.25855(17) 1.06272(16) 0.35989(9) 0.0357(4) Uani 1 1 d .
C15C C -0.23798(18) 0.99209(17) 0.30220(8) 0.0358(4) Uani 1 1 d .
H15C H -0.2903 1.0121 0.2641 0.043 Uiso 1 1 calc R
C16C C -0.13869(17) 0.89064(16) 0.30104(8) 0.0319(4) Uani 1 1 d .
H16C H -0.1224 0.8409 0.2615 0.038 Uiso 1 1 calc R
C21C C 0.21702(16) 0.59220(15) 0.37835(7) 0.0279(3) Uani 1 1 d .
C22C C 0.23203(17) 0.54077(15) 0.31594(8) 0.0306(3) Uani 1 1 d .
H22C H 0.1750 0.5771 0.2828 0.037 Uiso 1 1 calc R
N23C N 0.32229(14) 0.44251(13) 0.29925(6) 0.0329(3) Uani 1 1 d .
C24C C 0.39976(18) 0.39076(16) 0.34702(8) 0.0346(4) Uani 1 1 d .
H24C H 0.4639 0.3209 0.3364 0.041 Uiso 1 1 calc R
C25C C 0.39104(19) 0.43375(18) 0.41064(9) 0.0391(4) Uani 1 1 d .
H25C H 0.4465 0.3932 0.4430 0.047 Uiso 1 1 calc R
C26C C 0.29978(18) 0.53728(17) 0.42643(8) 0.0347(4) Uani 1 1 d .
H26C H 0.2938 0.5706 0.4699 0.042 Uiso 1 1 calc R
F14D F 1.02575(11) 0.28365(10) 0.36167(5) 0.0488(3) Uani 1 1 d .
O1D O 0.58938(13) 0.74188(13) 0.45714(6) 0.0429(3) Uani 1 1 d .
C1D C 0.56323(17) 0.75655(16) 0.40050(8) 0.0312(4) Uani 1 1 d .
N1D N 0.62556(14) 0.68436(13) 0.35310(7) 0.0300(3) Uani 1 1 d .
H1D H 0.6048(19) 0.7004(17) 0.3158(9) 0.033(5) Uiso 1 1 d .
C11D C 0.72831(16) 0.58285(15) 0.35877(8) 0.0300(3) Uani 1 1 d .
C12D C 0.78598(19) 0.54264(17) 0.41674(9) 0.0380(4) Uani 1 1 d .
H12D H 0.7574 0.5849 0.4557 0.046 Uiso 1 1 calc R
C13D C 0.88523(19) 0.44072(18) 0.41746(9) 0.0410(4) Uani 1 1 d .
H13D H 0.9240 0.4117 0.4567 0.049 Uiso 1 1 calc R
C14D C 0.92648(17) 0.38267(16) 0.36077(9) 0.0364(4) Uani 1 1 d .
C15D C 0.87302(17) 0.42098(17) 0.30282(9) 0.0360(4) Uani 1 1 d .
H15D H 0.9040 0.3796 0.2642 0.043 Uiso 1 1 calc R
C16D C 0.77306(17) 0.52133(16) 0.30216(8) 0.0333(4) Uani 1 1 d .
H16D H 0.7344 0.5487 0.2625 0.040 Uiso 1 1 calc R
C21D C 0.45562(16) 0.85842(15) 0.38037(7) 0.0287(3) Uani 1 1 d .
C22D C 0.41488(17) 0.88027(16) 0.31766(8) 0.0318(4) Uani 1 1 d .
H22D H 0.4587 0.8287 0.2849 0.038 Uiso 1 1 calc R
N23D N 0.31725(14) 0.96979(13) 0.30032(7) 0.0335(3) Uani 1 1 d .
C24D C 0.25904(18) 1.04326(17) 0.34748(8) 0.0354(4) Uani 1 1 d .
H24D H 0.1906 1.1081 0.3364 0.042 Uiso 1 1 calc R
C25D C 0.29326(19) 1.02980(18) 0.41137(9) 0.0395(4) Uani 1 1 d .
H25D H 0.2500 1.0847 0.4433 0.047 Uiso 1 1 calc R
C26D C 0.39176(18) 0.93489(17) 0.42779(8) 0.0354(4) Uani 1 1 d .
H26D H 0.4156 0.9221 0.4714 0.042 Uiso 1 1 calc R

loop_
_atom_site_aniso_label
_atom_site_aniso_U_11
_atom_site_aniso_U_22
_atom_site_aniso_U_33
_atom_site_aniso_U_23
_atom_site_aniso_U_13
_atom_site_aniso_U_12
F14A 0.0444(6) 0.0442(6) 0.0576(7) 0.0060(5) 0.0087(5) -0.0163(5)
O1A 0.0437(7) 0.0495(7) 0.0256(7) 0.0030(5) 0.0036(5) -0.0094(6)
C1A 0.0293(8) 0.0322(8) 0.0269(9) 0.0034(6) 0.0015(7) 0.0024(6)
N1A 0.0320(7) 0.0313(7) 0.0231(7) 0.0026(5) 0.0033(6) -0.0030(5)
C11A 0.0265(8) 0.0285(8) 0.0303(9) 0.0044(6) 0.0026(7) 0.0021(6)
C12A 0.0425(10) 0.0372(9) 0.0308(9) 0.0005(7) 0.0071(8) -0.0060(7)
C13A 0.0431(10) 0.0416(9) 0.0371(10) 0.0061(7) 0.0129(8) -0.0060(8)
C14A 0.0298(9) 0.0315(8) 0.0449(11) 0.0065(7) 0.0052(7) -0.0034(7)
C15A 0.0359(9) 0.0341(8) 0.0353(10) 0.0026(7) -0.0019(7) -0.0039(7)
C16A 0.0331(9) 0.0355(8) 0.0296(9) 0.0057(7) 0.0023(7) -0.0007(7)
C21A 0.0266(8) 0.0286(8) 0.0277(8) 0.0028(6) 0.0003(6) 0.0036(6)
C22A 0.0310(9) 0.0327(8) 0.0265(9) 0.0007(6) 0.0004(7) -0.0026(6)
N23A 0.0338(8) 0.0336(7) 0.0312(8) 0.0052(6) 0.0022(6) -0.0030(6)
C24A 0.0331(9) 0.0326(8) 0.0373(10) 0.0050(7) 0.0002(7) -0.0038(7)
C25A 0.0416(10) 0.0396(9) 0.0328(10) 0.0006(7) -0.0056(8) -0.0073(8)
C26A 0.0400(10) 0.0373(9) 0.0249(9) 0.0034(7) -0.0001(7) -0.0022(7)
F14B 0.0424(6) 0.0451(6) 0.0601(7) 0.0075(5) 0.0021(5) -0.0149(5)
O1B 0.0504(8) 0.0495(7) 0.0270(7) 0.0044(5) -0.0006(6) -0.0111(6)
C1B 0.0333(9) 0.0322(8) 0.0292(9) 0.0039(6) 0.0030(7) 0.0029(7)
N1B 0.0330(8) 0.0327(7) 0.0252(8) 0.0037(6) -0.0007(6) -0.0027(6)
C11B 0.0274(8) 0.0278(8) 0.0341(9) 0.0049(6) 0.0016(7) 0.0023(6)
C12B 0.0386(10) 0.0434(9) 0.0322(10) 0.0080(7) -0.0034(8) -0.0049(8)
C13B 0.0401(10) 0.0430(10) 0.0379(10) 0.0046(8) -0.0069(8) -0.0074(8)
C14B 0.0312(9) 0.0305(8) 0.0481(11) 0.0061(7) 0.0024(8) -0.0038(7)
C15B 0.0389(10) 0.0357(9) 0.0372(10) 0.0069(7) 0.0092(8) -0.0007(7)
C16B 0.0360(9) 0.0345(8) 0.0302(9) 0.0016(7) 0.0026(7) 0.0004(7)
C21B 0.0305(8) 0.0288(8) 0.0281(9) 0.0037(6) 0.0038(7) 0.0036(6)
C22B 0.0328(9) 0.0337(8) 0.0307(9) 0.0064(6) 0.0048(7) -0.0014(7)
N23B 0.0366(8) 0.0350(7) 0.0331(8) 0.0041(6) 0.0031(6) -0.0022(6)
C24B 0.0336(9) 0.0331(8) 0.0389(10) 0.0054(7) 0.0054(7) -0.0023(7)
C25B 0.0459(11) 0.0403(9) 0.0353(10) 0.0087(7) 0.0099(8) -0.0046(8)
C26B 0.0419(10) 0.0373(9) 0.0279(9) 0.0033(7) 0.0043(7) 0.0003(7)
F14C 0.0443(6) 0.0430(6) 0.0576(7) 0.0031(5) 0.0047(5) 0.0164(5)
O1C 0.0494(8) 0.0429(7) 0.0242(6) 0.0014(5) 0.0013(5) 0.0084(5)
C1C 0.0310(8) 0.0311(8) 0.0261(9) 0.0046(6) 0.0006(7) -0.0030(6)
N1C 0.0317(7) 0.0317(7) 0.0240(8) 0.0023(5) 0.0019(6) 0.0015(6)
C11C 0.0273(8) 0.0254(7) 0.0322(9) 0.0031(6) 0.0028(7) -0.0017(6)
C12C 0.0364(9) 0.0405(9) 0.0311(9) -0.0017(7) -0.0020(7) 0.0039(7)
C13C 0.0402(10) 0.0401(9) 0.0375(10) -0.0047(7) 0.0033(8) 0.0047(8)
C14C 0.0308(9) 0.0299(8) 0.0467(11) 0.0048(7) 0.0050(8) 0.0037(7)
C15C 0.0350(9) 0.0379(9) 0.0351(10) 0.0102(7) 0.0003(7) 0.0024(7)
C16C 0.0344(9) 0.0345(8) 0.0271(9) 0.0038(6) 0.0045(7) 0.0012(7)
C21C 0.0281(8) 0.0280(7) 0.0278(8) 0.0054(6) 0.0009(6) -0.0030(6)
C22C 0.0320(9) 0.0319(8) 0.0278(9) 0.0058(6) -0.0004(7) 0.0027(7)
N23C 0.0344(8) 0.0350(7) 0.0297(8) 0.0052(6) 0.0031(6) 0.0038(6)
C24C 0.0343(9) 0.0338(8) 0.0366(10) 0.0078(7) 0.0042(7) 0.0036(7)
C25C 0.0399(10) 0.0445(10) 0.0336(10) 0.0112(7) -0.0008(8) 0.0066(8)
C26C 0.0385(10) 0.0402(9) 0.0253(9) 0.0054(7) 0.0013(7) 0.0019(7)
F14D 0.0452(6) 0.0438(6) 0.0585(7) 0.0102(5) 0.0065(5) 0.0147(5)
O1D 0.0501(8) 0.0522(7) 0.0271(7) 0.0078(5) 0.0034(6) 0.0102(6)
C1D 0.0322(9) 0.0331(8) 0.0284(9) 0.0045(6) 0.0030(7) -0.0038(7)
N1D 0.0329(8) 0.0329(7) 0.0246(8) 0.0058(6) 0.0024(6) 0.0020(6)
C11D 0.0281(8) 0.0294(8) 0.0331(9) 0.0055(6) 0.0037(7) -0.0018(6)
C12D 0.0423(10) 0.0411(9) 0.0323(10) 0.0094(7) 0.0067(8) 0.0054(8)
C13D 0.0427(10) 0.0445(10) 0.0373(10) 0.0141(8) 0.0017(8) 0.0071(8)
C14D 0.0316(9) 0.0309(8) 0.0472(11) 0.0070(7) 0.0034(8) 0.0015(7)
C15D 0.0341(9) 0.0360(9) 0.0376(10) 0.0000(7) 0.0058(8) 0.0009(7)
C16D 0.0331(9) 0.0358(8) 0.0302(9) 0.0032(7) -0.0002(7) -0.0013(7)
C21D 0.0286(8) 0.0295(8) 0.0277(9) 0.0018(6) 0.0027(7) -0.0056(6)
C22D 0.0334(9) 0.0342(8) 0.0277(9) 0.0020(6) 0.0042(7) 0.0006(7)
N23D 0.0348(8) 0.0336(7) 0.0321(8) 0.0040(6) 0.0025(6) 0.0011(6)
C24D 0.0359(9) 0.0327(8) 0.0373(10) 0.0019(7) 0.0041(8) 0.0021(7)
C25D 0.0426(10) 0.0415(9) 0.0336(10) -0.0032(7) 0.0076(8) 0.0049(8)
C26D 0.0369(9) 0.0418(9) 0.0268(9) 0.0010(7) 0.0025(7) -0.0006(7)

loop_
_atom_type_symbol
_atom_type_description
_atom_type_scat_dispersion_real
_atom_type_scat_dispersion_imag
_atom_type_scat_source
C C 0.0033 0.0016 'International Tables Vol C Tables 4.2.6.8 and 6.1.1.4'
H H 0.0000 0.0000 'International Tables Vol C Tables 4.2.6.8 and 6.1.1.4'
N N 0.0061 0.0033 'International Tables Vol C Tables 4.2.6.8 and 6.1.1.4'
O O 0.0106 0.0060 'International Tables Vol C Tables 4.2.6.8 and 6.1.1.4'
F F 0.0171 0.0103 'International Tables Vol C Tables 4.2.6.8 and 6.1.1.4'

loop_
_geom_angle_atom_site_label_1
_geom_angle_atom_site_label_2
_geom_angle_atom_site_label_3
_geom_angle
O1A C1A N1A 123.68(15)
O1A C1A C21A 119.56(14)
N1A C1A C21A 116.75(14)
C1A N1A C11A 127.18(14)
C1A N1A H1A 120.3(12)
C11A N1A H1A 112.4(11)
C12A C11A C16A 119.31(15)
C12A C11A N1A 124.32(14)
C16A C11A N1A 116.37(14)
C13A C12A C11A 119.82(16)
C13A C12A H12A 120.1
C11A C12A H12A 120.1
C14A C13A C12A 118.98(16)
C14A C13A H13A 120.5
C12A C13A H13A 120.5
C15A C14A F14A 118.71(15)
C15A C14A C13A 122.67(15)
F14A C14A C13A 118.62(16)
C14A C15A C16A 118.36(16)
C14A C15A H15A 120.8
C16A C15A H15A 120.8
C15A C16A C11A 120.85(16)
C15A C16A H16A 119.6
C11A C16A H16A 119.6
C22A C21A C26A 117.21(14)
C22A C21A C1A 125.02(14)
C26A C21A C1A 117.76(14)
N23A C22A C21A 124.21(14)
N23A C22A H22A 117.9
C21A C22A H22A 117.9
C24A N23A C22A 116.88(14)
N23A C24A C25A 123.51(15)
N23A C24A H24A 118.2
C25A C24A H24A 118.2
C24A C25A C26A 118.34(15)
C24A C25A H25A 120.8
C26A C25A H25A 120.8
C25A C26A C21A 119.82(16)
C25A C26A H26A 120.1
C21A C26A H26A 120.1
O1B C1B N1B 123.74(15)
O1B C1B C21B 119.77(15)
N1B C1B C21B 116.49(14)
C1B N1B C11B 127.79(15)
C1B N1B H1B 119.1(13)
C11B N1B H1B 113.1(13)
C16B C11B C12B 119.33(15)
C16B C11B N1B 116.73(14)
C12B C11B N1B 123.94(15)
C13B C12B C11B 119.60(16)
C13B C12B H12B 120.2
C11B C12B H12B 120.2
C14B C13B C12B 119.17(16)
C14B C13B H13B 120.4
C12B C13B H13B 120.4
F14B C14B C13B 118.69(15)
F14B C14B C15B 118.66(16)
C13B C14B C15B 122.64(16)
C14B C15B C16B 118.16(16)
C14B C15B H15B 120.9
C16B C15B H15B 120.9
C15B C16B C11B 121.07(16)
C15B C16B H16B 119.5
C11B C16B H16B 119.5
C22B C21B C26B 117.53(15)
C22B C21B C1B 124.86(14)
C26B C21B C1B 117.61(14)
N23B C22B C21B 124.17(15)
N23B C22B H22B 117.9
C21B C22B H22B 117.9
C24B N23B C22B 116.83(15)
N23B C24B C25B 123.46(16)
N23B C24B H24B 118.3
C25B C24B H24B 118.3
C24B C25B C26B 118.56(16)
C24B C25B H25B 120.7
C26B C25B H25B 120.7
C25B C26B C21B 119.42(16)
C25B C26B H26B 120.3
C21B C26B H26B 120.3
O1C C1C N1C 123.34(15)
O1C C1C C21C 119.55(14)
N1C C1C C21C 117.10(14)
C1C N1C C11C 127.45(14)
C1C N1C H1C 118.0(12)
C11C N1C H1C 114.5(12)
C16C C11C C12C 119.13(15)
C16C C11C N1C 116.69(14)
C12C C11C N1C 124.18(15)
C13C C12C C11C 119.82(16)
C13C C12C H12C 120.1
C11C C12C H12C 120.1
C14C C13C C12C 119.15(16)
C14C C13C H13C 120.4
C12C C13C H13C 120.4
C13C C14C C15C 122.65(16)
C13C C14C F14C 118.74(16)
C15C C14C F14C 118.61(16)
C14C C15C C16C 118.13(16)
C14C C15C H15C 120.9
C16C C15C H15C 120.9
C15C C16C C11C 121.12(15)
C15C C16C H16C 119.4
C11C C16C H16C 119.4
C22C C21C C26C 117.47(15)
C22C C21C C1C 124.87(14)
C26C C21C C1C 117.66(14)
N23C C22C C21C 124.10(15)
N23C C22C H22C 117.9
C21C C22C H22C 117.9
C24C N23C C22C 116.82(14)
N23C C24C C25C 123.41(16)
N23C C24C H24C 118.3
C25C C24C H24C 118.3
C24C C25C C26C 118.59(16)
C24C C25C H25C 120.7
C26C C25C H25C 120.7
C25C C26C C21C 119.58(16)
C25C C26C H26C 120.2
C21C C26C H26C 120.2
O1D C1D N1D 123.56(15)
O1D C1D C21D 119.84(15)
N1D C1D C21D 116.60(14)
C1D N1D C11D 128.02(14)
C1D N1D H1D 119.0(13)
C11D N1D H1D 113.0(13)
C16D C11D C12D 119.21(15)
C16D C11D N1D 116.68(14)
C12D C11D N1D 124.11(15)
C13D C12D C11D 119.95(17)
C13D C12D H12D 120.0
C11D C12D H12D 120.0
C14D C13D C12D 119.08(16)
C14D C13D H13D 120.5
C12D C13D H13D 120.5
F14D C14D C13D 118.96(16)
F14D C14D C15D 118.53(16)
C13D C14D C15D 122.50(16)
C14D C15D C16D 118.33(16)
C14D C15D H15D 120.8
C16D C15D H15D 120.8
C15D C16D C11D 120.92(16)
C15D C16D H16D 119.5
C11D C16D H16D 119.5
C26D C21D C22D 117.46(15)
C26D C21D C1D 117.84(14)
C22D C21D C1D 124.70(15)
N23D C22D C21D 124.10(15)
N23D C22D H22D 117.9
C21D C22D H22D 117.9
C24D N23D C22D 116.78(14)
N23D C24D C25D 123.48(16)
N23D C24D H24D 118.3
C25D C24D H24D 118.3
C26D C25D C24D 118.53(16)
C26D C25D H25D 120.7
C24D C25D H25D 120.7
C25D C26D C21D 119.62(16)
C25D C26D H26D 120.2
C21D C26D H26D 120.2

loop_
_geom_bond_atom_site_label_1
_geom_bond_atom_site_label_2
_geom_bond_distance
F14A C14A 1.3707(18)
O1A C1A 1.2241(19)
C1A N1A 1.360(2)
C1A C21A 1.507(2)
N1A C11A 1.418(2)
N1A H1A 0.854(19)
C11A C12A 1.392(2)
C11A C16A 1.393(2)
C12A C13A 1.392(2)
C12A H12A 0.9500
C13A C14A 1.371(2)
C13A H13A 0.9500
C14A C15A 1.368(2)
C15A C16A 1.384(2)
C15A H15A 0.9500
C16A H16A 0.9500
C21A C22A 1.385(2)
C21A C26A 1.388(2)
C22A N23A 1.341(2)
C22A H22A 0.9500
N23A C24A 1.341(2)
C24A C25A 1.379(2)
C24A H24A 0.9500
C25A C26A 1.382(2)
C25A H25A 0.9500
C26A H26A 0.9500
F14B C14B 1.3687(18)
O1B C1B 1.2237(19)
C1B N1B 1.359(2)
C1B C21B 1.511(2)
N1B C11B 1.417(2)
N1B H1B 0.827(19)
C11B C16B 1.391(2)
C11B C12B 1.395(2)
C12B C13B 1.394(2)
C12B H12B 0.9500
C13B C14B 1.369(3)
C13B H13B 0.9500
C14B C15B 1.372(2)
C15B C16B 1.385(2)
C15B H15B 0.9500
C16B H16B 0.9500
C21B C22B 1.384(2)
C21B C26B 1.388(2)
C22B N23B 1.341(2)
C22B H22B 0.9500
N23B C24B 1.341(2)
C24B C25B 1.379(2)
C24B H24B 0.9500
C25B C26B 1.383(2)
C25B H25B 0.9500
C26B H26B 0.9500
F14C C14C 1.3731(19)
O1C C1C 1.2266(19)
C1C N1C 1.360(2)
C1C C21C 1.504(2)
N1C C11C 1.416(2)
N1C H1C 0.865(18)
C11C C16C 1.390(2)
C11C C12C 1.394(2)
C12C C13C 1.390(2)
C12C H12C 0.9500
C13C C14C 1.369(3)
C13C H13C 0.9500
C14C C15C 1.370(2)
C15C C16C 1.386(2)
C15C H15C 0.9500
C16C H16C 0.9500
C21C C22C 1.384(2)
C21C C26C 1.389(2)
C22C N23C 1.346(2)
C22C H22C 0.9500
N23C C24C 1.344(2)
C24C C25C 1.378(2)
C24C H24C 0.9500
C25C C26C 1.383(2)
C25C H25C 0.9500
C26C H26C 0.9500
F14D C14D 1.3688(19)
O1D C1D 1.2244(19)
C1D N1D 1.358(2)
C1D C21D 1.508(2)
N1D C11D 1.415(2)
N1D H1D 0.826(19)
C11D C16D 1.392(2)
C11D C12D 1.393(2)
C12D C13D 1.389(2)
C12D H12D 0.9500
C13D C14D 1.369(3)
C13D H13D 0.9500
C14D C15D 1.374(2)
C15D C16D 1.383(2)
C15D H15D 0.9500
C16D H16D 0.9500
C21D C26D 1.385(2)
C21D C22D 1.386(2)
C22D N23D 1.344(2)
C22D H22D 0.9500
N23D C24D 1.339(2)
C24D C25D 1.381(2)
C24D H24D 0.9500
C25D C26D 1.380(2)
C25D H25D 0.9500
C26D H26D 0.9500

loop_
_geom_hbond_atom_site_label_D
_geom_hbond_atom_site_label_H
_geom_hbond_atom_site_label_A
_geom_hbond_distance_DH
_geom_hbond_distance_HA
_geom_hbond_distance_DA
_geom_hbond_angle_DHA
_geom_hbond_publ_flag
N1A H1A N23D 0.854(19) 2.359(19) 3.193(2) 165.2(16) yes
N1B H1B N23C 0.827(19) 2.42(2) 3.224(2) 165.2(18) yes
N1C H1C N23A 0.865(18) 2.329(19) 3.171(2) 164.4(15) yes
N1D H1D N23B 0.826(19) 2.449(19) 3.254(2) 165.1(16) yes
C16A H16A N23D 0.95 2.53 3.368(2) 148 yes
C16B H16B N23C 0.95 2.53 3.379(2) 150 yes
C16C H16C N23A 0.95 2.52 3.364(2) 147 yes
C16D H16D N23B 0.95 2.53 3.387(2) 150 yes
C22A H22A N23D 0.95 2.44 3.387(2) 178 yes
C22B H22B N23C 0.95 2.43 3.380(2) 177 yes
C22C H22C N23A 0.95 2.42 3.366(2) 177 yes
C22D H22D N23B 0.95 2.45 3.403(2) 176 yes
C12A H12A O1A 0.95 2.23 2.842(2) 122 yes
C12B H12B O1B 0.95 2.24 2.853(2) 121 yes
C12C H12C O1C 0.95 2.23 2.840(2) 122 yes
C12D H12D O1D 0.95 2.24 2.858(2) 122 yes

loop_
_geom_torsion_atom_site_label_1
_geom_torsion_atom_site_label_2
_geom_torsion_atom_site_label_3
_geom_torsion_atom_site_label_4
_geom_torsion
O1A C1A N1A C11A 0.2(3)
C21A C1A N1A C11A 179.49(14)
C1A N1A C11A C12A -3.2(3)
C1A N1A C11A C16A 176.70(15)
C16A C11A C12A C13A 0.6(3)
N1A C11A C12A C13A -179.53(15)
C11A C12A C13A C14A -0.6(3)
C12A C13A C14A C15A 0.2(3)
C12A C13A C14A F14A -179.18(15)
F14A C14A C15A C16A 179.61(14)
C13A C14A C15A C16A 0.3(3)
C14A C15A C16A C11A -0.3(2)
C12A C11A C16A C15A -0.1(2)
N1A C11A C16A C15A 179.96(14)
O1A C1A C21A C22A 177.51(15)
N1A C1A C21A C22A -1.8(2)
O1A C1A C21A C26A -1.6(2)
N1A C1A C21A C26A 179.09(14)
C26A C21A C22A N23A 0.3(2)
C1A C21A C22A N23A -178.80(14)
C21A C22A N23A C24A -1.1(2)
C22A N23A C24A C25A 0.4(2)
N23A C24A C25A C26A 0.9(3)
C24A C25A C26A C21A -1.6(3)
C22A C21A C26A C25A 1.1(2)
C1A C21A C26A C25A -179.76(15)
O1B C1B N1B C11B 0.1(3)
C21B C1B N1B C11B 179.36(14)
C1B N1B C11B C16B -178.08(15)
C1B N1B C11B C12B 2.5(3)
C16B C11B C12B C13B 1.2(3)
N1B C11B C12B C13B -179.37(15)
C11B C12B C13B C14B -1.0(3)
C12B C13B C14B F14B -179.06(15)
C12B C13B C14B C15B 0.1(3)
F14B C14B C15B C16B 179.67(14)
C13B C14B C15B C16B 0.5(3)
C14B C15B C16B C11B -0.2(3)
C12B C11B C16B C15B -0.6(2)
N1B C11B C16B C15B 179.94(15)
O1B C1B C21B C22B 177.52(16)
N1B C1B C21B C22B -1.8(2)
O1B C1B C21B C26B -1.7(2)
N1B C1B C21B C26B 178.99(15)
C26B C21B C22B N23B 0.5(2)
C1B C21B C22B N23B -178.72(14)
C21B C22B N23B C24B -1.4(2)
C22B N23B C24B C25B 0.5(2)
N23B C24B C25B C26B 1.1(3)
C24B C25B C26B C21B -2.0(3)
C22B C21B C26B C25B 1.2(2)
C1B C21B C26B C25B -179.50(15)
O1C C1C N1C C11C -0.2(3)
C21C C1C N1C C11C -179.60(13)
C1C N1C C11C C16C -177.14(15)
C1C N1C C11C C12C 3.4(3)
C16C C11C C12C C13C -0.1(2)
N1C C11C C12C C13C 179.39(15)
C11C C12C C13C C14C 0.4(3)
C12C C13C C14C C15C -0.3(3)
C12C C13C C14C F14C 179.09(15)
C13C C14C C15C C16C -0.1(3)
F14C C14C C15C C16C -179.49(14)
C14C C15C C16C C11C 0.5(2)
C12C C11C C16C C15C -0.3(2)
N1C C11C C16C C15C -179.84(14)
O1C C1C C21C C22C -177.58(15)
N1C C1C C21C C22C 1.8(2)
O1C C1C C21C C26C 1.8(2)
N1C C1C C21C C26C -178.85(14)
C26C C21C C22C N23C -0.7(2)
C1C C21C C22C N23C 178.68(14)
C21C C22C N23C C24C 1.3(2)
C22C N23C C24C C25C -0.3(2)
N23C C24C C25C C26C -1.2(3)
C24C C25C C26C C21C 1.8(3)
C22C C21C C26C C25C -0.9(2)
C1C C21C C26C C25C 179.65(15)
O1D C1D N1D C11D -0.1(3)
C21D C1D N1D C11D -179.56(14)
C1D N1D C11D C16D 178.42(15)
C1D N1D C11D C12D -1.8(3)
C16D C11D C12D C13D -1.0(2)
N1D C11D C12D C13D 179.21(15)
C11D C12D C13D C14D 1.0(3)
C12D C13D C14D F14D 179.07(15)
C12D C13D C14D C15D -0.2(3)
F14D C14D C15D C16D -179.81(14)
C13D C14D C15D C16D -0.5(3)
C14D C15D C16D C11D 0.5(2)
C12D C11D C16D C15D 0.3(2)
N1D C11D C16D C15D -179.94(14)
O1D C1D C21D C26D 1.4(2)
N1D C1D C21D C26D -179.11(14)
O1D C1D C21D C22D -177.91(15)
N1D C1D C21D C22D 1.5(2)
C26D C21D C22D N23D -0.5(2)
C1D C21D C22D N23D 178.87(14)
C21D C22D N23D C24D 1.4(2)
C22D N23D C24D C25D -0.8(2)
N23D C24D C25D C26D -0.6(3)
C24D C25D C26D C21D 1.5(3)
C22D C21D C26D C25D -1.0(2)
C1D C21D C26D C25D 179.63(15)
